data_4349115
loop_
_publ_author_name
'Valverde-Mu\~noz, Francisco Javier'
'Seredyuk, Maksym'
'Mu\~noz, M Carmen'
'Znovjyak, Kateryna'
'Fritsky, Igor O.'
'Real, Jos\'e Antonio'

_publ_section_title
;
 Strong Cooperative Spin Crossover in 2D and 3D
 Fe<sup>II</sup>-M<sup>I,II</sup> Hofmann-Like Coordination Polymers Based
 on 2-Fluoropyrazine.
;
_journal_issue 20
_journal_name_full 'Inorganic chemistry'
_journal_page_first 10654
_journal_page_last 10665
_journal_paper_doi 10.1021/acs.inorgchem.6b01901
_journal_volume 55
_journal_year 2016
_chemical_formula_sum 'C8 H3 F Fe N6 O0.5 Pt'
_chemical_formula_weight 461.10
_space_group_crystal_system monoclinic
_space_group_IT_number 10
_space_group_name_Hall '-P 2y'
_space_group_name_H-M_alt 'P 1 2/m 1'
_atom_sites_solution_hydrogens geom
_audit_creation_method SHELXL-2014
_cell_angle_alpha 90
_cell_angle_beta 101.494(5)
_cell_angle_gamma 90
_cell_formula_units_Z 1
_cell_length_a 7.2782(3)
_cell_length_b 7.5613(2)
_cell_length_c 7.4820(4)
_cell_measurement_reflns_used 1421
_cell_measurement_temperature 120(1)
_cell_measurement_theta_max 32.14
_cell_measurement_theta_min 3.57
_cell_volume 403.50(3)
_computing_cell_refinement 'CrysAlisPro 2015'
_computing_data_collection 'CrysAlisPro 2015'
_computing_data_reduction 'CrysAlisPro 2015'
_computing_structure_refinement 'SHELXL-2014 (Sheldrick, 2014)'
_computing_structure_solution 'SHELXS-2014 (Sheldrick, 2014)'
_diffrn_ambient_temperature 120(1)
_diffrn_measured_fraction_theta_full 0.979
_diffrn_measured_fraction_theta_max 0.933
_diffrn_measurement_device_type 'SuperNova Sapphire3'
_diffrn_radiation_type MoK\a
_diffrn_radiation_wavelength 0.71069
_diffrn_reflns_av_R_equivalents 0.0509
_diffrn_reflns_av_unetI/netI 0.0533
_diffrn_reflns_Laue_measured_fraction_full 0.979
_diffrn_reflns_Laue_measured_fraction_max 0.933
_diffrn_reflns_limit_h_max 9
_diffrn_reflns_limit_h_min -10
_diffrn_reflns_limit_k_max 11
_diffrn_reflns_limit_k_min -10
_diffrn_reflns_limit_l_max 11
_diffrn_reflns_limit_l_min -9
_diffrn_reflns_number 4484
_diffrn_reflns_point_group_measured_fraction_full 0.979
_diffrn_reflns_point_group_measured_fraction_max 0.933
_diffrn_reflns_theta_full 25.000
_diffrn_reflns_theta_max 32.139
_diffrn_reflns_theta_min 3.566
_exptl_absorpt_coefficient_mu 9.559
_exptl_absorpt_correction_T_max 1.00000
_exptl_absorpt_correction_T_min 0.76714
_exptl_absorpt_correction_type multi-scan
_exptl_absorpt_process_details 'CrysAlisPro 1.171.38.41q'
_exptl_crystal_colour red
_exptl_crystal_density_diffrn 1.898
_exptl_crystal_description prismatic
_exptl_crystal_F_000 210
_exptl_crystal_size_max 0.060
_exptl_crystal_size_mid 0.020
_exptl_crystal_size_min 0.020
_refine_diff_density_max 2.513
_refine_diff_density_min -2.508
_refine_diff_density_rms 0.296
_refine_ls_extinction_method none
_refine_ls_goodness_of_fit_ref 0.985
_refine_ls_hydrogen_treatment constr
_refine_ls_matrix_type full
_refine_ls_number_parameters 56
_refine_ls_number_reflns 1413
_refine_ls_number_restraints 0
_refine_ls_restrained_S_all 0.985
_refine_ls_R_factor_all 0.0421
_refine_ls_R_factor_gt 0.0406
_refine_ls_shift/su_max 0.013
_refine_ls_shift/su_mean 0.002
_refine_ls_structure_factor_coef Fsqd
_refine_ls_weighting_details 'w=1/[\s^2^(Fo^2^)+(0.0702P)^2^] where P=(Fo^2^+2Fc^2^)/3'
_refine_ls_weighting_scheme calc
_refine_ls_wR_factor_gt 0.0980
_refine_ls_wR_factor_ref 0.0993
_reflns_Friedel_coverage 0.000
_reflns_number_gt 1384
_reflns_number_total 1413
_reflns_threshold_expression 'I > 2\s(I)'
_cod_data_source_file ic6b01901_si_007.cif
_cod_data_source_block shelx
_cod_original_sg_symbol_H-M 'P 2/m'
_cod_original_formula_sum 'C8 H3 F Fe N6 O0.50 Pt'
_cod_database_code 4349115
_shelx_space_group_comment
;
The symmetry employed for this shelxl refinement is uniquely defined
by the following loop, which should always be used as a source of
symmetry information in preference to the above space-group names.
They are only intended as comments.
;
_shelx_estimated_absorpt_t_min 0.598
_shelx_estimated_absorpt_t_max 0.832
_shelxl_version_number 2014-1

loop_
_space_group_symop_operation_xyz
'x, y, z'
'-x, y, -z'
'-x, -y, -z'
'x, -y, z'

loop_
_atom_site_label
_atom_site_type_symbol
_atom_site_fract_x
_atom_site_fract_y
_atom_site_fract_z
_atom_site_U_iso_or_equiv
_atom_site_adp_type
_atom_site_occupancy
_atom_site_site_symmetry_order
_atom_site_calc_flag
_atom_site_refinement_flags_posn
_atom_site_refinement_flags_adp
_atom_site_refinement_flags_occupancy
Pt Pt 0.0000 0.0000 0.0000 0.01908(14) Uani 1 4 d S T P
Fe Fe 0.5000 0.5000 0.0000 0.0214(3) Uani 1 4 d S T P
N1 N 0.5046(12) 0.5000 0.2915(12) 0.0370(17) Uani 1 2 d S T P
N2 N 0.2903(7) 0.2994(7) -0.0281(9) 0.0320(11) Uani 1 1 d . . .
C1 C 0.343(2) 0.5000 0.377(2) 0.064(3) Uani 1 2 d S T P
H1 H 0.2266 0.5000 0.2989 0.076 Uiso 1 2 calc R U P
C2 C 0.658(2) 0.5000 0.442(2) 0.067(4) Uani 1 2 d S T P
C3 C 0.1847(7) 0.1876(7) -0.0190(9) 0.0266(11) Uani 1 1 d . . .
F F 0.848(6) 0.5000 0.403(4) 0.138 Uani 0.5 2 d S T P
O O 0.356(7) 0.065(5) 0.455(5) 0.048(11) Uani 0.125 1 d . . P

loop_
_atom_site_aniso_label
_atom_site_aniso_U_11
_atom_site_aniso_U_22
_atom_site_aniso_U_33
_atom_site_aniso_U_23
_atom_site_aniso_U_13
_atom_site_aniso_U_12
Pt 0.01285(18) 0.00846(17) 0.0367(2) 0.000 0.00677(13) 0.000
Fe 0.0151(6) 0.0098(6) 0.0425(8) 0.000 0.0129(6) 0.000
N1 0.038(4) 0.021(3) 0.053(5) 0.000 0.011(3) 0.000
N2 0.022(2) 0.0145(19) 0.063(3) -0.001(2) 0.016(2) -0.0014(17)
C1 0.063(8) 0.057(8) 0.073(8) 0.000 0.020(7) 0.000
C2 0.047(7) 0.074(10) 0.078(9) 0.000 0.012(6) 0.000
C3 0.016(2) 0.011(2) 0.053(3) 0.000(2) 0.008(2) -0.0001(17)
F 0.192 0.132 0.088 0.000 0.028 0.000
O 0.08(3) 0.021(14) 0.033(17) -0.006(13) -0.008(18) -0.022(18)

loop_
_atom_type_symbol
_atom_type_description
_atom_type_scat_dispersion_real
_atom_type_scat_dispersion_imag
_atom_type_scat_source
C C 0.0033 0.0016 'International Tables Vol C Tables 4.2.6.8 and 6.1.1.4'
H H 0.0000 0.0000 'International Tables Vol C Tables 4.2.6.8 and 6.1.1.4'
N N 0.0061 0.0033 'International Tables Vol C Tables 4.2.6.8 and 6.1.1.4'
F F 0.0171 0.0103 'International Tables Vol C Tables 4.2.6.8 and 6.1.1.4'
Fe Fe 0.3463 0.8444 'International Tables Vol C Tables 4.2.6.8 and 6.1.1.4'
Pt Pt -1.7033 8.3905 'International Tables Vol C Tables 4.2.6.8 and 6.1.1.4'
O O 0.0106 0.0060 'International Tables Vol C Tables 4.2.6.8 and 6.1.1.4'

loop_
_geom_angle_atom_site_label_1
_geom_angle_atom_site_label_2
_geom_angle_atom_site_label_3
_geom_angle
_geom_angle_site_symmetry_1
_geom_angle_site_symmetry_3
C3 Pt C3 88.4(3) 3 4
C3 Pt C3 91.6(3) 3 2
C3 Pt C3 180.0(2) 4 2
C3 Pt C3 180.0 3 .
C3 Pt C3 91.6(3) 4 .
C3 Pt C3 88.4(3) 2 .
N1 Fe N1 180.0 . 3_665
N2 Fe N1 88.1(2) . .
N2 Fe N1 91.9(2) 3_665 .
N2 Fe N1 88.1(2) 4_565 .
N2 Fe N1 91.9(2) 2_655 .
N2 Fe N1 91.9(2) . 3_665
N2 Fe N1 88.1(2) 3_665 3_665
N2 Fe N1 91.9(2) 4_565 3_665
N2 Fe N1 88.1(2) 2_655 3_665
N2 Fe N2 180.0 . 3_665
N2 Fe N2 90.7(3) . 4_565
N2 Fe N2 89.3(3) 3_665 4_565
N2 Fe N2 89.3(3) . 2_655
N2 Fe N2 90.7(3) 3_665 2_655
N2 Fe N2 180.0 4_565 2_655
C2 N1 C1 103.3(11) . .
C2 N1 Fe 130.3(8) . .
C1 N1 Fe 126.4(9) . .
C3 N2 Fe 171.0(6) . .
N2 C3 Pt 178.6(6) . .
C2 C1 N1 127.7(14) 3_666 .
C1 C2 N1 128.9(14) 3_666 .
C1 C2 F 113.0(17) 3_666 .
N1 C2 F 118.0(17) . .
O O O 89.999(9) 4 2_656

loop_
_geom_bond_atom_site_label_1
_geom_bond_atom_site_label_2
_geom_bond_distance
_geom_bond_site_symmetry_2
Pt C3 1.978(5) 3
Pt C3 1.978(5) 4
Pt C3 1.978(5) 2
Pt C3 1.978(5) .
Fe N1 2.175(9) .
Fe N1 2.175(9) 3_665
Fe N2 2.133(5) .
Fe N2 2.133(5) 3_665
Fe N2 2.133(5) 4_565
Fe N2 2.133(5) 2_655
N1 C2 1.420(18) .
N1 C1 1.446(18) .
N2 C3 1.154(8) .
C1 C2 1.36(2) 3_666
C2 C1 1.36(2) 3_666
C2 F 1.47(4) .
O O 0.99(8) 4
O O 2.07(10) 2_656
